data_7050565
loop_
_publ_author_name
'Xavier Sava'
'Mohand Melaimi'
'Louis Ricard'
'Fran\,cois Mathey'
'Pascal Le Floch'

_publ_section_title
;
 Cationic bis-diphosphaferrocene copper and gold complexes
;
_journal_issue 8
_journal_name_full 'New J. Chem.'
_journal_page_first 1233
_journal_page_last 1239
_journal_paper_doi 10.1039/b301408h
_journal_volume 27
_journal_year 2003
_chemical_formula_sum 'C50 H82 Cl6 Cu F6 Fe2 P5'
_chemical_formula_weight 1339.95
_chemical_name_common 'compound 2'
_chemical_name_systematic
; 
compound 2  
;
_space_group_IT_number 14
_symmetry_cell_setting monoclinic
_symmetry_space_group_name_Hall '-P 2ybc'
_symmetry_space_group_name_H-M 'P 1 21/c 1'
_atom_sites_solution_hydrogens geom
_atom_sites_solution_primary direct
_atom_sites_solution_secondary difmap
_audit_creation_method SHELXL-97
_cell_angle_alpha 90.00
_cell_angle_beta 102.7730(10)
_cell_angle_gamma 90.00
_cell_formula_units_Z 4
_cell_length_a 16.9930(5)
_cell_length_b 19.0930(5)
_cell_length_c 18.8270(6)
_cell_measurement_reflns_used 251
_cell_measurement_temperature 150.0(10)
_cell_measurement_theta_max 20.0
_cell_measurement_theta_min 3.0
_cell_volume 5957.2(3)
_computing_structure_refinement 'SHELXL-97 (Sheldrick, 1997)'
_computing_structure_solution 'SHELXS-97 (Sheldrick, 1990)'
_diffrn_ambient_temperature 150.0(10)
_diffrn_measured_fraction_theta_full 0.995
_diffrn_measured_fraction_theta_max 0.995
_diffrn_measurement_device_type KappaCCD
_diffrn_measurement_method 'phi and omega scans'
_diffrn_radiation_monochromator graphite
_diffrn_radiation_source 'fine-focus sealed tube'
_diffrn_radiation_type MoK\a
_diffrn_radiation_wavelength 0.71070
_diffrn_reflns_av_R_equivalents 0.0000
_diffrn_reflns_av_sigmaI/netI 0.0583
_diffrn_reflns_limit_h_max 23
_diffrn_reflns_limit_h_min 0
_diffrn_reflns_limit_k_max 26
_diffrn_reflns_limit_k_min 0
_diffrn_reflns_limit_l_max 25
_diffrn_reflns_limit_l_min -26
_diffrn_reflns_number 17371
_diffrn_reflns_theta_full 30.05
_diffrn_reflns_theta_max 30.05
_diffrn_reflns_theta_min 1.54
_exptl_absorpt_coefficient_mu 1.290
_exptl_absorpt_correction_T_max 0.8818
_exptl_absorpt_correction_T_min 0.7645
_exptl_absorpt_correction_type 'multiple scans'
_exptl_crystal_colour "'brownish red"
_exptl_crystal_density_diffrn 1.494
_exptl_crystal_density_method 'not measured'
_exptl_crystal_description plate
_exptl_crystal_F_000 2776
_exptl_crystal_size_max 0.22
_exptl_crystal_size_mid 0.20
_exptl_crystal_size_min 0.10
_refine_diff_density_max 0.727
_refine_diff_density_min -1.195
_refine_diff_density_rms 0.141
_refine_ls_extinction_method none
_refine_ls_goodness_of_fit_ref 1.034
_refine_ls_hydrogen_treatment mixed
_refine_ls_matrix_type full
_refine_ls_number_parameters 647
_refine_ls_number_reflns 17371
_refine_ls_number_restraints 0
_refine_ls_restrained_S_all 1.034
_refine_ls_R_factor_all 0.0672
_refine_ls_R_factor_gt 0.0421
_refine_ls_shift/su_max 0.001
_refine_ls_shift/su_mean 0.000
_refine_ls_structure_factor_coef Fsqd
_refine_ls_weighting_details 'calc w=1/[\s^2^(Fo^2^)+(0.0476P)^2^+3.4832P] where P=(Fo^2^+2Fc^2^)/3'
_refine_ls_weighting_scheme calc
_refine_ls_wR_factor_gt 0.0998
_refine_ls_wR_factor_ref 0.1110
_reflns_number_gt 13221
_reflns_number_total 17371
_reflns_threshold_expression >2sigma(I)
_cod_data_source_file b301408h.txt
_cod_data_source_block cufe2
_cod_depositor_comments
;
The following automatic conversions were performed:
'_symmetry_cell_setting' value 'Monoclinic' changed to 'monoclinic'
according to '/home/saulius/struct/CIF-dictionaries/cif_core.dic'
dictionary named 'cif_core.dic' version 2.4.1 from 2010-06-29.

Automatic conversion script
Id: cif_fix_enum 1527 2010-12-29 10:47:43Z saulius 
;
_cod_original_sg_symbol_H-M 'P21/c     '
_cod_database_code 7050565

loop_
_symmetry_equiv_pos_as_xyz
'x, y, z'
'-x, y+1/2, -z+1/2'
'-x, -y, -z'
'x, -y-1/2, z-1/2'

loop_
_atom_site_label
_atom_site_type_symbol
_atom_site_fract_x
_atom_site_fract_y
_atom_site_fract_z
_atom_site_U_iso_or_equiv
_atom_site_adp_type
_atom_site_occupancy
_atom_site_symmetry_multiplicity
_atom_site_calc_flag
_atom_site_refinement_flags
_atom_site_disorder_assembly
_atom_site_disorder_group
Cu1 Cu 0.271929(16) 0.221641(13) 0.891851(14) 0.01451(6) Uani 1 1 d . . .
Fe1 Fe 0.249821(19) 0.071254(15) 0.887734(16) 0.01358(7) Uani 1 1 d . . .
Fe2 Fe 0.276087(18) 0.373981(15) 0.895618(16) 0.01190(7) Uani 1 1 d . . .
Cl1 Cl 0.68908(6) 0.28923(5) 1.28107(5) 0.0602(2) Uani 1 1 d . . .
Cl2 Cl 0.76224(8) 0.16363(4) 1.34859(7) 0.0778(4) Uani 1 1 d . . .
Cl3 Cl 0.81962(6) 0.29846(5) 1.40699(6) 0.0616(3) Uani 1 1 d . . .
Cl4 Cl 0.92511(7) 0.22487(5) 1.23293(5) 0.0616(3) Uani 1 1 d . . .
Cl5 Cl 0.92739(6) 0.27835(5) 1.09076(5) 0.0576(2) Uani 1 1 d . . .
Cl6 Cl 0.94648(6) 0.37245(4) 1.21290(6) 0.0564(2) Uani 1 1 d . . .
P1 P 0.15915(3) 0.15893(3) 0.83509(3) 0.01591(11) Uani 1 1 d . . .
P2 P 0.36367(3) 0.13571(3) 0.94410(3) 0.01404(11) Uani 1 1 d . . .
P3 P 0.24189(3) 0.29591(3) 0.97929(3) 0.01374(11) Uani 1 1 d . . .
P4 P 0.30568(3) 0.29845(3) 0.80788(3) 0.01331(11) Uani 1 1 d . . .
P5 P 0.66177(4) 0.29544(3) 1.05890(4) 0.02651(14) Uani 1 1 d . . .
F1 F 0.61382(13) 0.24715(10) 0.99466(11) 0.0603(6) Uani 1 1 d . . .
F2 F 0.60601(13) 0.26991(11) 1.11040(11) 0.0575(5) Uani 1 1 d . . .
F3 F 0.71187(10) 0.34485(8) 1.12208(10) 0.0422(4) Uani 1 1 d . . .
F4 F 0.71835(14) 0.32297(11) 1.00752(12) 0.0660(6) Uani 1 1 d . . .
F5 F 0.72269(12) 0.23319(9) 1.08696(13) 0.0603(6) Uani 1 1 d . . .
F6 F 0.60113(10) 0.35880(8) 1.03185(10) 0.0456(5) Uani 1 1 d . . .
C1 C 0.13115(13) 0.09587(11) 0.89461(11) 0.0159(4) Uani 1 1 d . . .
C2 C 0.13502(13) 0.02652(11) 0.86826(12) 0.0193(4) Uani 1 1 d . . .
C3 C 0.16619(14) 0.02391(11) 0.80293(12) 0.0196(4) Uani 1 1 d . . .
C4 C 0.18747(14) 0.09102(11) 0.78075(12) 0.0180(4) Uani 1 1 d . . .
C5 C 0.31559(13) 0.07781(11) 0.99553(11) 0.0153(4) Uani 1 1 d . . .
C6 C 0.31521(14) 0.00744(11) 0.97075(12) 0.0186(4) Uani 1 1 d . . .
C7 C 0.34724(14) 0.00114(11) 0.90624(13) 0.0195(4) Uani 1 1 d . . .
C8 C 0.37339(14) 0.06645(11) 0.88321(12) 0.0182(4) Uani 1 1 d . . .
C9 C 0.17546(13) 0.36528(11) 0.94202(11) 0.0158(4) Uani 1 1 d . . .
C10 C 0.21223(14) 0.43228(11) 0.95857(12) 0.0174(4) Uani 1 1 d . . .
C11 C 0.29614(14) 0.42670(11) 0.99572(11) 0.0176(4) Uani 1 1 d . . .
C12 C 0.32251(13) 0.35606(11) 1.00716(11) 0.0154(4) Uani 1 1 d . . .
C13 C 0.22894(13) 0.36292(10) 0.78355(11) 0.0139(4) Uani 1 1 d . . .
C14 C 0.25962(13) 0.43200(10) 0.79902(11) 0.0147(4) Uani 1 1 d . . .
C15 C 0.34399(13) 0.43223(10) 0.83606(11) 0.0150(4) Uani 1 1 d . . .
C16 C 0.37657(13) 0.36357(11) 0.84803(11) 0.0151(4) Uani 1 1 d . . .
C17 C 0.09735(14) 0.11774(13) 0.95892(13) 0.0217(5) Uani 1 1 d . . .
H17A H 0.1317 0.1551 0.9861 0.026 Uiso 1 1 calc R . .
H17B H 0.0988 0.0773 0.9921 0.026 Uiso 1 1 calc R . .
C18 C 0.01060(15) 0.14441(15) 0.93572(15) 0.0326(6) Uani 1 1 d . . .
H18A H 0.0090 0.1850 0.9036 0.049 Uiso 1 1 calc R . .
H18B H -0.0089 0.1581 0.9790 0.049 Uiso 1 1 calc R . .
H18C H -0.0239 0.1072 0.9097 0.049 Uiso 1 1 calc R . .
C19 C 0.10613(15) -0.03694(12) 0.90309(15) 0.0270(5) Uani 1 1 d . . .
H19A H 0.1241 -0.0332 0.9567 0.032 Uiso 1 1 calc R . .
H19B H 0.1311 -0.0795 0.8875 0.032 Uiso 1 1 calc R . .
C20 C 0.01420(18) -0.04475(17) 0.88299(17) 0.0422(7) Uani 1 1 d . . .
H20A H -0.0105 -0.0078 0.9069 0.063 Uiso 1 1 calc R . .
H20B H -0.0009 -0.0907 0.8991 0.063 Uiso 1 1 calc R . .
H20C H -0.0049 -0.0408 0.8301 0.063 Uiso 1 1 calc R . .
C21 C 0.16990(16) -0.04158(13) 0.75945(14) 0.0286(6) Uani 1 1 d . . .
H21A H 0.1833 -0.0820 0.7929 0.034 Uiso 1 1 calc R . .
H21B H 0.2131 -0.0368 0.7320 0.034 Uiso 1 1 calc R . .
C22 C 0.08934(18) -0.05500(13) 0.70627(14) 0.0331(6) Uani 1 1 d . . .
H22A H 0.0475 -0.0639 0.7336 0.050 Uiso 1 1 calc R . .
H22B H 0.0944 -0.0958 0.6760 0.050 Uiso 1 1 calc R . .
H22C H 0.0745 -0.0139 0.6751 0.050 Uiso 1 1 calc R . .
C23 C 0.22134(15) 0.10728(13) 0.71508(12) 0.0244(5) Uani 1 1 d . . .
H23A H 0.2532 0.0667 0.7047 0.029 Uiso 1 1 calc R . .
H23B H 0.2582 0.1479 0.7262 0.029 Uiso 1 1 calc R . .
C24 C 0.15576(18) 0.12375(14) 0.64745(14) 0.0321(6) Uani 1 1 d . . .
H24A H 0.1203 0.0830 0.6349 0.048 Uiso 1 1 calc R . .
H24B H 0.1809 0.1348 0.6067 0.048 Uiso 1 1 calc R . .
H24C H 0.1240 0.1640 0.6574 0.048 Uiso 1 1 calc R . .
C25 C 0.28676(14) 0.10228(12) 1.06150(12) 0.0187(4) Uani 1 1 d . . .
H25A H 0.2453 0.0692 1.0709 0.022 Uiso 1 1 calc R . .
H25B H 0.2608 0.1487 1.0510 0.022 Uiso 1 1 calc R . .
C26 C 0.35425(15) 0.10792(14) 1.13008(13) 0.0276(5) Uani 1 1 d . . .
H26A H 0.3777 0.0615 1.1429 0.041 Uiso 1 1 calc R . .
H26B H 0.3321 0.1261 1.1703 0.041 Uiso 1 1 calc R . .
H26C H 0.3961 0.1398 1.1209 0.041 Uiso 1 1 calc R . .
C27 C 0.29033(16) -0.05419(12) 1.01092(14) 0.0262(5) Uani 1 1 d . . .
H27A H 0.2693 -0.0920 0.9758 0.031 Uiso 1 1 calc R . .
H27B H 0.2465 -0.0398 1.0348 0.031 Uiso 1 1 calc R . .
C28 C 0.36207(19) -0.08206(15) 1.06877(17) 0.0390(7) Uani 1 1 d . . .
H28A H 0.4043 -0.0987 1.0449 0.058 Uiso 1 1 calc R . .
H28B H 0.3440 -0.1208 1.0953 0.058 Uiso 1 1 calc R . .
H28C H 0.3836 -0.0444 1.1029 0.058 Uiso 1 1 calc R . .
C29 C 0.35709(16) -0.06692(12) 0.86876(15) 0.0281(5) Uani 1 1 d . . .
H29A H 0.3489 -0.0586 0.8157 0.034 Uiso 1 1 calc R . .
H29B H 0.3152 -0.1003 0.8765 0.034 Uiso 1 1 calc R . .
C30 C 0.44080(18) -0.09941(14) 0.89717(19) 0.0418(7) Uani 1 1 d . . .
H30A H 0.4825 -0.0651 0.8932 0.063 Uiso 1 1 calc R . .
H30B H 0.4467 -0.1409 0.8682 0.063 Uiso 1 1 calc R . .
H30C H 0.4466 -0.1129 0.9483 0.063 Uiso 1 1 calc R . .
C31 C 0.41819(15) 0.07284(12) 0.82237(13) 0.0230(5) Uani 1 1 d . . .
H31A H 0.4624 0.0380 0.8306 0.028 Uiso 1 1 calc R . .
H31B H 0.3807 0.0609 0.7758 0.028 Uiso 1 1 calc R . .
C32 C 0.45362(16) 0.14435(12) 0.81493(14) 0.0255(5) Uani 1 1 d . . .
H32A H 0.4099 0.1779 0.7976 0.038 Uiso 1 1 calc R . .
H32B H 0.4886 0.1420 0.7800 0.038 Uiso 1 1 calc R . .
H32C H 0.4853 0.1596 0.8624 0.038 Uiso 1 1 calc R . .
C33 C 0.08868(14) 0.35137(13) 0.90587(13) 0.0222(5) Uani 1 1 d . . .
H33A H 0.0858 0.3095 0.8744 0.027 Uiso 1 1 calc R . .
H33B H 0.0673 0.3917 0.8744 0.027 Uiso 1 1 calc R . .
C34 C 0.03575(15) 0.33950(14) 0.96090(14) 0.0282(5) Uani 1 1 d . . .
H34A H 0.0577 0.3006 0.9933 0.042 Uiso 1 1 calc R . .
H34B H -0.0193 0.3282 0.9349 0.042 Uiso 1 1 calc R . .
H34C H 0.0351 0.3821 0.9898 0.042 Uiso 1 1 calc R . .
C35 C 0.16854(16) 0.50082(12) 0.94132(14) 0.0257(5) Uani 1 1 d . . .
H35A H 0.1257 0.4953 0.8966 0.031 Uiso 1 1 calc R . .
H35B H 0.2070 0.5365 0.9314 0.031 Uiso 1 1 calc R . .
C36 C 0.13039(19) 0.52693(14) 1.00297(16) 0.0360(7) Uani 1 1 d . . .
H36A H 0.0888 0.4938 1.0102 0.054 Uiso 1 1 calc R . .
H36B H 0.1058 0.5730 0.9901 0.054 Uiso 1 1 calc R . .
H36C H 0.1721 0.5308 1.0480 0.054 Uiso 1 1 calc R . .
C37 C 0.34908(16) 0.48899(12) 1.02269(13) 0.0252(5) Uani 1 1 d . . .
H37A H 0.3279 0.5307 0.9934 0.030 Uiso 1 1 calc R . .
H37B H 0.4043 0.4799 1.0158 0.030 Uiso 1 1 calc R . .
C38 C 0.35289(18) 0.50429(13) 1.10291(14) 0.0317(6) Uani 1 1 d . . .
H38A H 0.2981 0.5114 1.1103 0.047 Uiso 1 1 calc R . .
H38B H 0.3850 0.5467 1.1174 0.047 Uiso 1 1 calc R . .
H38C H 0.3780 0.4647 1.1325 0.047 Uiso 1 1 calc R . .
C39 C 0.40498(14) 0.33190(13) 1.04635(12) 0.0215(5) Uani 1 1 d . . .
H39A H 0.4440 0.3707 1.0475 0.026 Uiso 1 1 calc R . .
H39B H 0.4221 0.2925 1.0191 0.026 Uiso 1 1 calc R . .
C40 C 0.40677(17) 0.30836(14) 1.12408(13) 0.0306(6) Uani 1 1 d . . .
H40A H 0.3919 0.3477 1.1519 0.046 Uiso 1 1 calc R . .
H40B H 0.4612 0.2923 1.1471 0.046 Uiso 1 1 calc R . .
H40C H 0.3683 0.2699 1.1232 0.046 Uiso 1 1 calc R . .
C41 C 0.14513(13) 0.34350(11) 0.74221(11) 0.0166(4) Uani 1 1 d . . .
H41A H 0.1085 0.3838 0.7425 0.020 Uiso 1 1 calc R . .
H41B H 0.1250 0.3039 0.7672 0.020 Uiso 1 1 calc R . .
C42 C 0.14346(14) 0.32281(12) 0.66342(12) 0.0219(5) Uani 1 1 d . . .
H42A H 0.1573 0.3636 0.6369 0.033 Uiso 1 1 calc R . .
H42B H 0.0893 0.3063 0.6400 0.033 Uiso 1 1 calc R . .
H42C H 0.1827 0.2853 0.6628 0.033 Uiso 1 1 calc R . .
C43 C 0.21068(14) 0.49741(11) 0.77675(12) 0.0185(4) Uani 1 1 d . . .
H43A H 0.2359 0.5369 0.8077 0.022 Uiso 1 1 calc R . .
H43B H 0.1558 0.4905 0.7854 0.022 Uiso 1 1 calc R . .
C44 C 0.20406(15) 0.51650(12) 0.69648(13) 0.0231(5) Uani 1 1 d . . .
H44A H 0.2583 0.5222 0.6873 0.035 Uiso 1 1 calc R . .
H44B H 0.1740 0.5604 0.6855 0.035 Uiso 1 1 calc R . .
H44C H 0.1757 0.4791 0.6654 0.035 Uiso 1 1 calc R . .
C45 C 0.39210(14) 0.49814(11) 0.85816(12) 0.0196(4) Uani 1 1 d . . .
H45A H 0.4378 0.4872 0.8993 0.024 Uiso 1 1 calc R . .
H45B H 0.3574 0.5329 0.8755 0.024 Uiso 1 1 calc R . .
C46 C 0.42510(16) 0.53064(13) 0.79654(14) 0.0276(5) Uani 1 1 d . . .
H46A H 0.4583 0.4961 0.7781 0.041 Uiso 1 1 calc R . .
H46B H 0.4580 0.5716 0.8149 0.041 Uiso 1 1 calc R . .
H46C H 0.3801 0.5450 0.7571 0.041 Uiso 1 1 calc R . .
C47 C 0.46312(13) 0.34492(12) 0.88093(12) 0.0195(4) Uani 1 1 d . . .
H47A H 0.4648 0.3009 0.9090 0.023 Uiso 1 1 calc R . .
H47B H 0.4878 0.3823 0.9151 0.023 Uiso 1 1 calc R . .
C48 C 0.51192(15) 0.33583(13) 0.82241(14) 0.0254(5) Uani 1 1 d . . .
H48A H 0.4888 0.2976 0.7896 0.038 Uiso 1 1 calc R . .
H48B H 0.5680 0.3247 0.8456 0.038 Uiso 1 1 calc R . .
H48C H 0.5102 0.3794 0.7945 0.038 Uiso 1 1 calc R . .
C49 C 0.73502(18) 0.24977(13) 1.36363(16) 0.0359(6) Uani 1 1 d . . .
H49 H 0.6955 0.2488 1.3958 0.043 Uiso 1 1 calc R . .
C50 C 0.89872(17) 0.29579(14) 1.17245(16) 0.0345(6) Uani 1 1 d . . .
H50 H 0.8389 0.3026 1.1623 0.041 Uiso 1 1 calc R . .

loop_
_atom_site_aniso_label
_atom_site_aniso_U_11
_atom_site_aniso_U_22
_atom_site_aniso_U_33
_atom_site_aniso_U_23
_atom_site_aniso_U_13
_atom_site_aniso_U_12
Cu1 0.01788(14) 0.01376(12) 0.01257(13) -0.00024(9) 0.00483(10) -0.00065(10)
Fe1 0.01493(15) 0.01449(13) 0.01238(14) -0.00153(10) 0.00529(11) -0.00145(12)
Fe2 0.01326(15) 0.01358(13) 0.00984(14) 0.00015(10) 0.00465(11) 0.00039(11)
Cl1 0.0688(6) 0.0698(6) 0.0382(5) 0.0063(4) 0.0035(4) -0.0011(5)
Cl2 0.1123(9) 0.0322(4) 0.1120(9) 0.0004(5) 0.0742(8) 0.0108(5)
Cl3 0.0440(5) 0.0640(5) 0.0697(6) 0.0144(5) -0.0029(4) -0.0172(4)
Cl4 0.0738(7) 0.0521(5) 0.0592(6) 0.0257(4) 0.0156(5) 0.0000(5)
Cl5 0.0550(5) 0.0830(6) 0.0384(4) 0.0029(4) 0.0179(4) 0.0124(5)
Cl6 0.0531(5) 0.0394(4) 0.0728(6) -0.0029(4) 0.0052(5) 0.0098(4)
P1 0.0165(3) 0.0186(2) 0.0126(3) -0.00087(19) 0.0033(2) -0.0013(2)
P2 0.0152(3) 0.0156(2) 0.0120(2) -0.00060(19) 0.0044(2) -0.0005(2)
P3 0.0164(3) 0.0144(2) 0.0113(2) 0.00001(18) 0.0049(2) -0.0001(2)
P4 0.0146(3) 0.0145(2) 0.0116(2) 0.00042(18) 0.0046(2) 0.0011(2)
P5 0.0303(4) 0.0203(3) 0.0281(3) -0.0017(2) 0.0047(3) -0.0021(3)
F1 0.0803(15) 0.0395(10) 0.0510(12) -0.0174(9) -0.0074(11) -0.0098(10)
F2 0.0548(12) 0.0669(12) 0.0569(13) 0.0106(10) 0.0253(10) -0.0144(10)
F3 0.0372(9) 0.0325(8) 0.0484(11) -0.0095(7) -0.0087(8) 0.0008(7)
F4 0.0808(16) 0.0659(13) 0.0655(14) -0.0021(11) 0.0467(12) -0.0116(12)
F5 0.0535(12) 0.0272(9) 0.0912(16) -0.0023(9) -0.0031(11) 0.0120(9)
F6 0.0388(10) 0.0295(8) 0.0573(12) 0.0025(8) -0.0133(8) 0.0008(7)
C1 0.0124(10) 0.0218(10) 0.0135(10) 0.0001(8) 0.0030(8) -0.0018(8)
C2 0.0158(11) 0.0224(10) 0.0195(11) -0.0016(8) 0.0034(9) -0.0060(9)
C3 0.0207(11) 0.0208(10) 0.0174(11) -0.0046(8) 0.0042(9) -0.0049(9)
C4 0.0180(11) 0.0232(10) 0.0124(10) -0.0039(8) 0.0026(8) -0.0034(9)
C5 0.0154(10) 0.0182(9) 0.0122(10) 0.0031(7) 0.0029(8) 0.0022(8)
C6 0.0184(11) 0.0168(9) 0.0214(11) 0.0029(8) 0.0063(9) 0.0015(9)
C7 0.0194(11) 0.0170(10) 0.0237(12) -0.0024(8) 0.0081(9) 0.0022(9)
C8 0.0181(11) 0.0203(10) 0.0183(11) -0.0036(8) 0.0088(9) -0.0008(9)
C9 0.0170(10) 0.0202(10) 0.0123(10) 0.0006(8) 0.0074(8) 0.0027(8)
C10 0.0228(11) 0.0176(9) 0.0144(10) 0.0006(8) 0.0097(9) 0.0023(9)
C11 0.0247(12) 0.0174(9) 0.0124(10) -0.0035(7) 0.0079(9) -0.0030(9)
C12 0.0170(10) 0.0199(10) 0.0106(9) 0.0004(7) 0.0059(8) -0.0005(8)
C13 0.0157(10) 0.0177(9) 0.0091(9) 0.0022(7) 0.0045(8) 0.0016(8)
C14 0.0184(11) 0.0164(9) 0.0106(9) 0.0014(7) 0.0060(8) 0.0002(8)
C15 0.0175(10) 0.0167(9) 0.0126(10) -0.0011(7) 0.0073(8) -0.0033(8)
C16 0.0145(10) 0.0188(9) 0.0133(10) 0.0001(8) 0.0059(8) 0.0006(8)
C17 0.0170(11) 0.0320(12) 0.0183(11) -0.0006(9) 0.0083(9) -0.0003(10)
C18 0.0206(13) 0.0485(16) 0.0309(14) -0.0057(12) 0.0102(11) 0.0037(12)
C19 0.0250(13) 0.0226(11) 0.0347(14) 0.0024(10) 0.0093(11) -0.0092(10)
C20 0.0321(16) 0.0523(17) 0.0412(17) 0.0045(14) 0.0058(13) -0.0245(14)
C21 0.0337(14) 0.0245(11) 0.0296(13) -0.0131(10) 0.0111(11) -0.0066(11)
C22 0.0434(17) 0.0278(12) 0.0246(13) -0.0083(10) -0.0001(12) -0.0078(12)
C23 0.0283(13) 0.0315(12) 0.0152(11) -0.0009(9) 0.0090(10) -0.0020(10)
C24 0.0426(16) 0.0357(14) 0.0169(12) 0.0041(10) 0.0045(11) -0.0061(12)
C25 0.0198(11) 0.0246(11) 0.0134(10) 0.0023(8) 0.0070(9) 0.0013(9)
C26 0.0226(12) 0.0444(14) 0.0151(11) 0.0018(10) 0.0027(9) 0.0055(11)
C27 0.0283(13) 0.0190(10) 0.0311(13) 0.0075(9) 0.0064(11) -0.0013(10)
C28 0.0411(17) 0.0323(14) 0.0411(17) 0.0164(12) 0.0038(13) 0.0054(13)
C29 0.0290(14) 0.0181(10) 0.0410(15) -0.0083(10) 0.0160(12) 0.0004(10)
C30 0.0338(16) 0.0273(13) 0.070(2) -0.0046(13) 0.0225(15) 0.0084(12)
C31 0.0217(12) 0.0293(12) 0.0208(12) -0.0049(9) 0.0107(9) -0.0007(10)
C32 0.0282(13) 0.0297(12) 0.0218(12) 0.0030(9) 0.0123(10) 0.0011(10)
C33 0.0165(11) 0.0328(12) 0.0181(11) 0.0015(9) 0.0055(9) 0.0015(10)
C34 0.0195(12) 0.0418(14) 0.0259(13) -0.0008(11) 0.0107(10) -0.0028(11)
C35 0.0331(14) 0.0205(10) 0.0281(13) 0.0041(9) 0.0167(11) 0.0100(10)
C36 0.0496(18) 0.0300(13) 0.0352(15) 0.0001(11) 0.0235(13) 0.0177(13)
C37 0.0357(14) 0.0218(11) 0.0200(12) -0.0061(9) 0.0102(10) -0.0105(10)
C38 0.0432(16) 0.0301(12) 0.0235(13) -0.0120(10) 0.0113(12) -0.0139(12)
C39 0.0171(11) 0.0315(12) 0.0151(11) -0.0011(9) 0.0020(9) -0.0006(10)
C40 0.0305(14) 0.0418(14) 0.0178(12) 0.0051(10) 0.0017(10) 0.0068(12)
C41 0.0147(10) 0.0207(10) 0.0138(10) 0.0024(8) 0.0017(8) -0.0002(8)
C42 0.0220(12) 0.0252(11) 0.0174(11) -0.0025(9) 0.0020(9) -0.0024(10)
C43 0.0227(12) 0.0161(9) 0.0178(11) 0.0032(8) 0.0071(9) 0.0046(9)
C44 0.0286(13) 0.0225(11) 0.0193(11) 0.0082(9) 0.0078(10) 0.0063(10)
C45 0.0234(12) 0.0178(10) 0.0188(11) 0.0001(8) 0.0073(9) -0.0051(9)
C46 0.0302(14) 0.0295(12) 0.0246(13) 0.0037(10) 0.0093(11) -0.0112(11)
C47 0.0143(10) 0.0247(11) 0.0192(11) -0.0007(8) 0.0028(9) 0.0024(9)
C48 0.0181(11) 0.0306(12) 0.0295(13) -0.0040(10) 0.0099(10) 0.0001(10)
C49 0.0401(17) 0.0274(13) 0.0438(17) 0.0010(12) 0.0171(14) -0.0011(12)
C50 0.0254(14) 0.0419(15) 0.0368(16) 0.0061(12) 0.0079(12) 0.0087(12)

loop_
_atom_type_symbol
_atom_type_description
_atom_type_scat_dispersion_real
_atom_type_scat_dispersion_imag
_atom_type_scat_source
Cu Cu 0.3201 1.2651 'International Tables Vol C Tables 4.2.6.8 and 6.1.1.4'
Fe Fe 0.3463 0.8444 'International Tables Vol C Tables 4.2.6.8 and 6.1.1.4'
P P 0.1023 0.0942 'International Tables Vol C Tables 4.2.6.8 and 6.1.1.4'
C C 0.0033 0.0016 'International Tables Vol C Tables 4.2.6.8 and 6.1.1.4'
F F 0.0171 0.0103 'International Tables Vol C Tables 4.2.6.8 and 6.1.1.4'
H H 0.0000 0.0000 'International Tables Vol C Tables 4.2.6.8 and 6.1.1.4'
Cl Cl 0.1484 0.1585 'International Tables Vol C Tables 4.2.6.8 and 6.1.1.4'

loop_
_geom_angle_atom_site_label_1
_geom_angle_atom_site_label_2
_geom_angle_atom_site_label_3
_geom_angle
_geom_angle_site_symmetry_1
_geom_angle_site_symmetry_3
_geom_angle_publ_flag
P1 Cu1 P3 110.83(2) . . ?
P1 Cu1 P4 108.49(2) . . ?
P3 Cu1 P4 102.95(2) . . ?
P1 Cu1 P2 103.87(2) . . ?
P3 Cu1 P2 111.35(2) . . ?
P4 Cu1 P2 119.38(2) . . ?
P1 Cu1 Fe1 52.000(16) . . ?
P3 Cu1 Fe1 125.400(17) . . ?
P4 Cu1 Fe1 131.233(17) . . ?
P2 Cu1 Fe1 51.875(16) . . ?
P1 Cu1 Fe2 122.835(18) . . ?
P3 Cu1 Fe2 51.539(15) . . ?
P4 Cu1 Fe2 51.413(15) . . ?
P2 Cu1 Fe2 133.175(18) . . ?
Fe1 Cu1 Fe2 173.966(13) . . ?
C2 Fe1 C4 69.51(9) . . ?
C2 Fe1 C5 118.22(9) . . ?
C4 Fe1 C5 166.12(8) . . ?
C2 Fe1 C3 40.41(9) . . ?
C4 Fe1 C3 39.63(8) . . ?
C5 Fe1 C3 153.16(8) . . ?
C2 Fe1 C6 102.35(9) . . ?
C4 Fe1 C6 153.47(9) . . ?
C5 Fe1 C6 39.68(8) . . ?
C3 Fe1 C6 118.44(9) . . ?
C2 Fe1 C7 116.16(9) . . ?
C4 Fe1 C7 119.22(9) . . ?
C5 Fe1 C7 69.17(8) . . ?
C3 Fe1 C7 103.23(9) . . ?
C6 Fe1 C7 40.21(9) . . ?
C2 Fe1 C1 39.65(8) . . ?
C4 Fe1 C1 74.37(9) . . ?
C5 Fe1 C1 103.93(8) . . ?
C3 Fe1 C1 69.20(9) . . ?
C6 Fe1 C1 116.20(8) . . ?
C7 Fe1 C1 149.89(9) . . ?
C2 Fe1 C8 150.48(9) . . ?
C4 Fe1 C8 105.31(9) . . ?
C5 Fe1 C8 73.77(9) . . ?
C3 Fe1 C8 117.49(9) . . ?
C6 Fe1 C8 68.83(9) . . ?
C7 Fe1 C8 39.42(8) . . ?
C1 Fe1 C8 169.48(8) . . ?
C2 Fe1 P2 160.41(7) . . ?
C4 Fe1 P2 122.25(6) . . ?
C5 Fe1 P2 47.01(6) . . ?
C3 Fe1 P2 157.93(7) . . ?
C6 Fe1 P2 73.67(6) . . ?
C7 Fe1 P2 73.58(6) . . ?
C1 Fe1 P2 124.24(6) . . ?
C8 Fe1 P2 46.75(6) . . ?
C2 Fe1 P1 73.51(6) . . ?
C4 Fe1 P1 46.99(6) . . ?
C5 Fe1 P1 121.87(6) . . ?
C3 Fe1 P1 73.36(6) . . ?
C6 Fe1 P1 157.19(6) . . ?
C7 Fe1 P1 161.43(7) . . ?
C1 Fe1 P1 46.83(6) . . ?
C8 Fe1 P1 125.32(6) . . ?
P2 Fe1 P1 102.51(2) . . ?
C2 Fe1 Cu1 121.44(6) . . ?
C4 Fe1 Cu1 83.22(6) . . ?
C5 Fe1 Cu1 82.90(6) . . ?
C3 Fe1 Cu1 120.73(6) . . ?
C6 Fe1 Cu1 120.82(6) . . ?
C7 Fe1 Cu1 122.39(6) . . ?
C1 Fe1 Cu1 84.10(6) . . ?
C8 Fe1 Cu1 85.42(6) . . ?
P2 Fe1 Cu1 51.447(15) . . ?
P1 Fe1 Cu1 51.065(16) . . ?
C9 Fe2 C14 116.10(8) . . ?
C9 Fe2 C10 39.87(8) . . ?
C14 Fe2 C10 102.92(8) . . ?
C9 Fe2 C13 104.28(8) . . ?
C14 Fe2 C13 39.75(8) . . ?
C10 Fe2 C13 119.51(8) . . ?
C9 Fe2 C11 69.40(9) . . ?
C14 Fe2 C11 119.37(8) . . ?
C10 Fe2 C11 40.38(9) . . ?
C13 Fe2 C11 154.60(8) . . ?
C9 Fe2 C15 149.62(8) . . ?
C14 Fe2 C15 40.45(8) . . ?
C10 Fe2 C15 115.83(8) . . ?
C13 Fe2 C15 69.40(8) . . ?
C11 Fe2 C15 103.10(8) . . ?
C9 Fe2 C12 74.38(8) . . ?
C14 Fe2 C12 154.45(8) . . ?
C10 Fe2 C12 69.41(8) . . ?
C13 Fe2 C12 164.84(8) . . ?
C11 Fe2 C12 39.61(8) . . ?
C15 Fe2 C12 119.42(8) . . ?
C9 Fe2 C16 170.02(8) . . ?
C14 Fe2 C16 69.25(8) . . ?
C10 Fe2 C16 149.42(8) . . ?
C13 Fe2 C16 74.19(8) . . ?
C11 Fe2 C16 116.22(9) . . ?
C15 Fe2 C16 39.54(8) . . ?
C12 Fe2 C16 104.43(8) . . ?
C9 Fe2 P4 124.85(6) . . ?
C14 Fe2 P4 73.75(6) . . ?
C10 Fe2 P4 161.77(7) . . ?
C13 Fe2 P4 47.01(6) . . ?
C11 Fe2 P4 156.44(7) . . ?
C15 Fe2 P4 73.66(6) . . ?
C12 Fe2 P4 121.03(6) . . ?
C16 Fe2 P4 46.96(6) . . ?
C9 Fe2 P3 47.06(6) . . ?
C14 Fe2 P3 156.70(6) . . ?
C10 Fe2 P3 73.74(6) . . ?
C13 Fe2 P3 121.23(6) . . ?
C11 Fe2 P3 73.45(6) . . ?
C15 Fe2 P3 161.49(6) . . ?
C12 Fe2 P3 46.84(6) . . ?
C16 Fe2 P3 124.98(6) . . ?
P4 Fe2 P3 102.02(2) . . ?
C9 Fe2 Cu1 85.02(6) . . ?
C14 Fe2 Cu1 120.64(6) . . ?
C10 Fe2 Cu1 122.14(6) . . ?
C13 Fe2 Cu1 82.70(5) . . ?
C11 Fe2 Cu1 120.00(6) . . ?
C15 Fe2 Cu1 122.03(6) . . ?
C12 Fe2 Cu1 82.14(6) . . ?
C16 Fe2 Cu1 85.00(6) . . ?
P4 Fe2 Cu1 51.091(15) . . ?
P3 Fe2 Cu1 50.928(15) . . ?
C1 P1 C4 90.75(10) . . ?
C1 P1 Cu1 111.66(7) . . ?
C4 P1 Cu1 109.92(8) . . ?
C1 P1 Fe1 59.50(7) . . ?
C4 P1 Fe1 59.14(7) . . ?
Cu1 P1 Fe1 76.94(2) . . ?
C8 P2 C5 90.46(10) . . ?
C8 P2 Cu1 113.59(8) . . ?
C5 P2 Cu1 108.80(7) . . ?
C8 P2 Fe1 60.19(7) . . ?
C5 P2 Fe1 59.19(7) . . ?
Cu1 P2 Fe1 76.68(2) . . ?
C12 P3 C9 90.91(10) . . ?
C12 P3 Cu1 109.23(7) . . ?
C9 P3 Cu1 113.32(7) . . ?
C12 P3 Fe2 59.69(7) . . ?
C9 P3 Fe2 59.31(7) . . ?
Cu1 P3 Fe2 77.533(19) . . ?
C13 P4 C16 90.84(10) . . ?
C13 P4 Cu1 109.61(7) . . ?
C16 P4 Cu1 113.48(7) . . ?
C13 P4 Fe2 59.55(7) . . ?
C16 P4 Fe2 59.88(7) . . ?
Cu1 P4 Fe2 77.496(19) . . ?
F2 P5 F5 90.01(12) . . ?
F2 P5 F1 90.68(12) . . ?
F5 P5 F1 90.33(11) . . ?
F2 P5 F4 178.75(12) . . ?
F5 P5 F4 90.70(12) . . ?
F1 P5 F4 90.34(12) . . ?
F2 P5 F6 89.84(11) . . ?
F5 P5 F6 179.05(12) . . ?
F1 P5 F6 90.61(10) . . ?
F4 P5 F6 89.43(12) . . ?
F2 P5 F3 91.05(11) . . ?
F5 P5 F3 89.62(10) . . ?
F1 P5 F3 178.26(12) . . ?
F4 P5 F3 87.92(12) . . ?
F6 P5 F3 89.44(9) . . ?
C2 C1 C17 126.38(19) . . ?
C2 C1 P1 111.79(15) . . ?
C17 C1 P1 121.34(16) . . ?
C2 C1 Fe1 69.57(12) . . ?
C17 C1 Fe1 130.67(15) . . ?
P1 C1 Fe1 73.67(8) . . ?
C1 C2 C3 112.56(19) . . ?
C1 C2 C19 123.5(2) . . ?
C3 C2 C19 123.9(2) . . ?
C1 C2 Fe1 70.78(12) . . ?
C3 C2 Fe1 70.06(12) . . ?
C19 C2 Fe1 129.29(17) . . ?
C4 C3 C2 112.64(19) . . ?
C4 C3 C21 123.1(2) . . ?
C2 C3 C21 124.1(2) . . ?
C4 C3 Fe1 70.15(12) . . ?
C2 C3 Fe1 69.54(12) . . ?
C21 C3 Fe1 132.17(18) . . ?
C3 C4 C23 126.6(2) . . ?
C3 C4 P1 111.66(16) . . ?
C23 C4 P1 121.44(16) . . ?
C3 C4 Fe1 70.22(13) . . ?
C23 C4 Fe1 128.53(17) . . ?
P1 C4 Fe1 73.87(8) . . ?
C6 C5 C25 125.79(19) . . ?
C6 C5 P2 112.16(15) . . ?
C25 C5 P2 121.81(15) . . ?
C6 C5 Fe1 70.28(12) . . ?
C25 C5 Fe1 128.07(15) . . ?
P2 C5 Fe1 73.80(8) . . ?
C5 C6 C7 112.34(18) . . ?
C5 C6 C27 123.6(2) . . ?
C7 C6 C27 123.9(2) . . ?
C5 C6 Fe1 70.04(12) . . ?
C7 C6 Fe1 69.94(13) . . ?
C27 C6 Fe1 131.76(17) . . ?
C8 C7 C6 112.65(18) . . ?
C8 C7 C29 122.6(2) . . ?
C6 C7 C29 124.7(2) . . ?
C8 C7 Fe1 71.24(13) . . ?
C6 C7 Fe1 69.85(12) . . ?
C29 C7 Fe1 129.68(18) . . ?
C7 C8 C31 122.97(19) . . ?
C7 C8 P2 112.00(16) . . ?
C31 C8 P2 124.10(16) . . ?
C7 C8 Fe1 69.34(13) . . ?
C31 C8 Fe1 133.98(17) . . ?
P2 C8 Fe1 73.07(8) . . ?
C10 C9 C33 126.5(2) . . ?
C10 C9 P3 111.83(16) . . ?
C33 C9 P3 121.28(16) . . ?
C10 C9 Fe2 70.20(12) . . ?
C33 C9 Fe2 129.41(15) . . ?
P3 C9 Fe2 73.63(8) . . ?
C9 C10 C11 112.12(18) . . ?
C9 C10 C35 124.1(2) . . ?
C11 C10 C35 123.7(2) . . ?
C9 C10 Fe2 69.94(12) . . ?
C11 C10 Fe2 69.88(12) . . ?
C35 C10 Fe2 129.25(15) . . ?
C12 C11 C10 112.76(19) . . ?
C12 C11 C37 123.5(2) . . ?
C10 C11 C37 123.7(2) . . ?
C12 C11 Fe2 70.37(12) . . ?
C10 C11 Fe2 69.75(12) . . ?
C37 C11 Fe2 130.29(15) . . ?
C11 C12 C39 126.4(2) . . ?
C11 C12 P3 111.82(16) . . ?
C39 C12 P3 121.39(16) . . ?
C11 C12 Fe2 70.02(12) . . ?
C39 C12 Fe2 130.03(15) . . ?
P3 C12 Fe2 73.47(8) . . ?
C14 C13 C41 126.40(19) . . ?
C14 C13 P4 111.96(16) . . ?
C41 C13 P4 121.13(15) . . ?
C14 C13 Fe2 70.10(12) . . ?
C41 C13 Fe2 130.59(14) . . ?
P4 C13 Fe2 73.44(8) . . ?
C13 C14 C15 112.31(18) . . ?
C13 C14 C43 123.8(2) . . ?
C15 C14 C43 123.89(18) . . ?
C13 C14 Fe2 70.15(11) . . ?
C15 C14 Fe2 69.87(11) . . ?
C43 C14 Fe2 129.73(14) . . ?
C16 C15 C14 112.50(18) . . ?
C16 C15 C45 123.9(2) . . ?
C14 C15 C45 123.62(18) . . ?
C16 C15 Fe2 70.56(12) . . ?
C14 C15 Fe2 69.69(11) . . ?
C45 C15 Fe2 128.59(15) . . ?
C15 C16 C47 126.41(19) . . ?
C15 C16 P4 111.95(16) . . ?
C47 C16 P4 121.13(15) . . ?
C15 C16 Fe2 69.91(12) . . ?
C47 C16 Fe2 131.07(15) . . ?
P4 C16 Fe2 73.15(8) . . ?
C1 C17 C18 112.1(2) . . ?
C1 C17 H17A 109.2 . . ?
C18 C17 H17A 109.2 . . ?
C1 C17 H17B 109.2 . . ?
C18 C17 H17B 109.2 . . ?
H17A C17 H17B 107.9 . . ?
C17 C18 H18A 109.5 . . ?
C17 C18 H18B 109.5 . . ?
H18A C18 H18B 109.5 . . ?
C17 C18 H18C 109.5 . . ?
H18A C18 H18C 109.5 . . ?
H18B C18 H18C 109.5 . . ?
C2 C19 C20 112.5(2) . . ?
C2 C19 H19A 109.1 . . ?
C20 C19 H19A 109.1 . . ?
C2 C19 H19B 109.1 . . ?
C20 C19 H19B 109.1 . . ?
H19A C19 H19B 107.8 . . ?
C19 C20 H20A 109.5 . . ?
C19 C20 H20B 109.5 . . ?
H20A C20 H20B 109.5 . . ?
C19 C20 H20C 109.5 . . ?
H20A C20 H20C 109.5 . . ?
H20B C20 H20C 109.5 . . ?
C3 C21 C22 110.9(2) . . ?
C3 C21 H21A 109.5 . . ?
C22 C21 H21A 109.5 . . ?
C3 C21 H21B 109.5 . . ?
C22 C21 H21B 109.5 . . ?
H21A C21 H21B 108.0 . . ?
C21 C22 H22A 109.5 . . ?
C21 C22 H22B 109.5 . . ?
H22A C22 H22B 109.5 . . ?
C21 C22 H22C 109.5 . . ?
H22A C22 H22C 109.5 . . ?
H22B C22 H22C 109.5 . . ?
C4 C23 C24 112.7(2) . . ?
C4 C23 H23A 109.1 . . ?
C24 C23 H23A 109.1 . . ?
C4 C23 H23B 109.1 . . ?
C24 C23 H23B 109.1 . . ?
H23A C23 H23B 107.8 . . ?
C23 C24 H24A 109.5 . . ?
C23 C24 H24B 109.5 . . ?
H24A C24 H24B 109.5 . . ?
C23 C24 H24C 109.5 . . ?
H24A C24 H24C 109.5 . . ?
H24B C24 H24C 109.5 . . ?
C5 C25 C26 113.45(19) . . ?
C5 C25 H25A 108.9 . . ?
C26 C25 H25A 108.9 . . ?
C5 C25 H25B 108.9 . . ?
C26 C25 H25B 108.9 . . ?
H25A C25 H25B 107.7 . . ?
C25 C26 H26A 109.5 . . ?
C25 C26 H26B 109.5 . . ?
H26A C26 H26B 109.5 . . ?
C25 C26 H26C 109.5 . . ?
H26A C26 H26C 109.5 . . ?
H26B C26 H26C 109.5 . . ?
C6 C27 C28 111.0(2) . . ?
C6 C27 H27A 109.4 . . ?
C28 C27 H27A 109.4 . . ?
C6 C27 H27B 109.4 . . ?
C28 C27 H27B 109.4 . . ?
H27A C27 H27B 108.0 . . ?
C27 C28 H28A 109.5 . . ?
C27 C28 H28B 109.5 . . ?
H28A C28 H28B 109.5 . . ?
C27 C28 H28C 109.5 . . ?
H28A C28 H28C 109.5 . . ?
H28B C28 H28C 109.5 . . ?
C7 C29 C30 112.1(2) . . ?
C7 C29 H29A 109.2 . . ?
C30 C29 H29A 109.2 . . ?
C7 C29 H29B 109.2 . . ?
C30 C29 H29B 109.2 . . ?
H29A C29 H29B 107.9 . . ?
C29 C30 H30A 109.5 . . ?
C29 C30 H30B 109.5 . . ?
H30A C30 H30B 109.5 . . ?
C29 C30 H30C 109.5 . . ?
H30A C30 H30C 109.5 . . ?
H30B C30 H30C 109.5 . . ?
C32 C31 C8 114.85(19) . . ?
C32 C31 H31A 108.6 . . ?
C8 C31 H31A 108.6 . . ?
C32 C31 H31B 108.6 . . ?
C8 C31 H31B 108.6 . . ?
H31A C31 H31B 107.5 . . ?
C31 C32 H32A 109.5 . . ?
C31 C32 H32B 109.5 . . ?
H32A C32 H32B 109.5 . . ?
C31 C32 H32C 109.5 . . ?
H32A C32 H32C 109.5 . . ?
H32B C32 H32C 109.5 . . ?
C9 C33 C34 112.55(19) . . ?
C9 C33 H33A 109.1 . . ?
C34 C33 H33A 109.1 . . ?
C9 C33 H33B 109.1 . . ?
C34 C33 H33B 109.1 . . ?
H33A C33 H33B 107.8 . . ?
C33 C34 H34A 109.5 . . ?
C33 C34 H34B 109.5 . . ?
H34A C34 H34B 109.5 . . ?
C33 C34 H34C 109.5 . . ?
H34A C34 H34C 109.5 . . ?
H34B C34 H34C 109.5 . . ?
C10 C35 C36 113.0(2) . . ?
C10 C35 H35A 109.0 . . ?
C36 C35 H35A 109.0 . . ?
C10 C35 H35B 109.0 . . ?
C36 C35 H35B 109.0 . . ?
H35A C35 H35B 107.8 . . ?
C35 C36 H36A 109.5 . . ?
C35 C36 H36B 109.5 . . ?
H36A C36 H36B 109.5 . . ?
C35 C36 H36C 109.5 . . ?
H36A C36 H36C 109.5 . . ?
H36B C36 H36C 109.5 . . ?
C11 C37 C38 112.05(19) . . ?
C11 C37 H37A 109.2 . . ?
C38 C37 H37A 109.2 . . ?
C11 C37 H37B 109.2 . . ?
C38 C37 H37B 109.2 . . ?
H37A C37 H37B 107.9 . . ?
C37 C38 H38A 109.5 . . ?
C37 C38 H38B 109.5 . . ?
H38A C38 H38B 109.5 . . ?
C37 C38 H38C 109.5 . . ?
H38A C38 H38C 109.5 . . ?
H38B C38 H38C 109.5 . . ?
C12 C39 C40 112.32(19) . . ?
C12 C39 H39A 109.1 . . ?
C40 C39 H39A 109.1 . . ?
C12 C39 H39B 109.1 . . ?
C40 C39 H39B 109.1 . . ?
H39A C39 H39B 107.9 . . ?
C39 C40 H40A 109.5 . . ?
C39 C40 H40B 109.5 . . ?
H40A C40 H40B 109.5 . . ?
C39 C40 H40C 109.5 . . ?
H40A C40 H40C 109.5 . . ?
H40B C40 H40C 109.5 . . ?
C13 C41 C42 112.11(18) . . ?
C13 C41 H41A 109.2 . . ?
C42 C41 H41A 109.2 . . ?
C13 C41 H41B 109.2 . . ?
C42 C41 H41B 109.2 . . ?
H41A C41 H41B 107.9 . . ?
C41 C42 H42A 109.5 . . ?
C41 C42 H42B 109.5 . . ?
H42A C42 H42B 109.5 . . ?
C41 C42 H42C 109.5 . . ?
H42A C42 H42C 109.5 . . ?
H42B C42 H42C 109.5 . . ?
C14 C43 C44 112.74(18) . . ?
C14 C43 H43A 109.0 . . ?
C44 C43 H43A 109.0 . . ?
C14 C43 H43B 109.0 . . ?
C44 C43 H43B 109.0 . . ?
H43A C43 H43B 107.8 . . ?
C43 C44 H44A 109.5 . . ?
C43 C44 H44B 109.5 . . ?
H44A C44 H44B 109.5 . . ?
C43 C44 H44C 109.5 . . ?
H44A C44 H44C 109.5 . . ?
H44B C44 H44C 109.5 . . ?
C15 C45 C46 113.39(19) . . ?
C15 C45 H45A 108.9 . . ?
C46 C45 H45A 108.9 . . ?
C15 C45 H45B 108.9 . . ?
C46 C45 H45B 108.9 . . ?
H45A C45 H45B 107.7 . . ?
C45 C46 H46A 109.5 . . ?
C45 C46 H46B 109.5 . . ?
H46A C46 H46B 109.5 . . ?
C45 C46 H46C 109.5 . . ?
H46A C46 H46C 109.5 . . ?
H46B C46 H46C 109.5 . . ?
C16 C47 C48 111.50(19) . . ?
C16 C47 H47A 109.3 . . ?
C48 C47 H47A 109.3 . . ?
C16 C47 H47B 109.3 . . ?
C48 C47 H47B 109.3 . . ?
H47A C47 H47B 108.0 . . ?
C47 C48 H48A 109.5 . . ?
C47 C48 H48B 109.5 . . ?
H48A C48 H48B 109.5 . . ?
C47 C48 H48C 109.5 . . ?
H48A C48 H48C 109.5 . . ?
H48B C48 H48C 109.5 . . ?
Cl1 C49 Cl2 110.08(17) . . ?
Cl1 C49 Cl3 110.13(15) . . ?
Cl2 C49 Cl3 110.79(17) . . ?
Cl1 C49 H49 108.6 . . ?
Cl2 C49 H49 108.6 . . ?
Cl3 C49 H49 108.6 . . ?
Cl5 C50 Cl4 110.01(15) . . ?
Cl5 C50 Cl6 110.34(16) . . ?
Cl4 C50 Cl6 109.38(16) . . ?
Cl5 C50 H50 109.0 . . ?
Cl4 C50 H50 109.0 . . ?
Cl6 C50 H50 109.0 . . ?

loop_
_geom_bond_atom_site_label_1
_geom_bond_atom_site_label_2
_geom_bond_distance
_geom_bond_site_symmetry_2
_geom_bond_publ_flag
Cu1 P1 2.3114(6) . ?
Cu1 P3 2.3137(6) . ?
Cu1 P4 2.3194(6) . ?
Cu1 P2 2.3263(6) . ?
Cu1 Fe1 2.8946(4) . ?
Cu1 Fe2 2.9100(4) . ?
Fe1 C2 2.086(2) . ?
Fe1 C4 2.093(2) . ?
Fe1 C5 2.093(2) . ?
Fe1 C3 2.093(2) . ?
Fe1 C6 2.096(2) . ?
Fe1 C7 2.097(2) . ?
Fe1 C1 2.102(2) . ?
Fe1 C8 2.122(2) . ?
Fe1 P2 2.3400(6) . ?
Fe1 P1 2.3416(6) . ?
Fe2 C9 2.092(2) . ?
Fe2 C14 2.095(2) . ?
Fe2 C10 2.095(2) . ?
Fe2 C13 2.095(2) . ?
Fe2 C11 2.097(2) . ?
Fe2 C15 2.097(2) . ?
Fe2 C12 2.102(2) . ?
Fe2 C16 2.106(2) . ?
Fe2 P4 2.3299(6) . ?
Fe2 P3 2.3336(6) . ?
Cl1 C49 1.748(3) . ?
Cl2 C49 1.748(3) . ?
Cl3 C49 1.755(3) . ?
Cl4 C50 1.762(3) . ?
Cl5 C50 1.745(3) . ?
Cl6 C50 1.763(3) . ?
P1 C1 1.780(2) . ?
P1 C4 1.782(2) . ?
P2 C8 1.782(2) . ?
P2 C5 1.782(2) . ?
P3 C12 1.776(2) . ?
P3 C9 1.781(2) . ?
P4 C13 1.778(2) . ?
P4 C16 1.779(2) . ?
P5 F2 1.575(2) . ?
P5 F5 1.5881(19) . ?
P5 F1 1.5940(19) . ?
P5 F4 1.596(2) . ?
P5 F6 1.5975(17) . ?
P5 F3 1.6068(17) . ?
C1 C2 1.421(3) . ?
C1 C17 1.509(3) . ?
C2 C3 1.444(3) . ?
C2 C19 1.510(3) . ?
C3 C4 1.419(3) . ?
C3 C21 1.503(3) . ?
C4 C23 1.507(3) . ?
C5 C6 1.422(3) . ?
C5 C25 1.507(3) . ?
C6 C7 1.442(3) . ?
C6 C27 1.509(3) . ?
C7 C8 1.423(3) . ?
C7 C29 1.506(3) . ?
C8 C31 1.514(3) . ?
C9 C10 1.427(3) . ?
C9 C33 1.505(3) . ?
C10 C11 1.447(3) . ?
C10 C35 1.504(3) . ?
C11 C12 1.423(3) . ?
C11 C37 1.510(3) . ?
C12 C39 1.505(3) . ?
C13 C14 1.425(3) . ?
C13 C41 1.510(3) . ?
C14 C15 1.449(3) . ?
C14 C43 1.508(3) . ?
C15 C16 1.421(3) . ?
C15 C45 1.508(3) . ?
C16 C47 1.507(3) . ?
C17 C18 1.529(3) . ?
C17 H17A 0.9900 . ?
C17 H17B 0.9900 . ?
C18 H18A 0.9800 . ?
C18 H18B 0.9800 . ?
C18 H18C 0.9800 . ?
C19 C20 1.531(4) . ?
C19 H19A 0.9900 . ?
C19 H19B 0.9900 . ?
C20 H20A 0.9800 . ?
C20 H20B 0.9800 . ?
C20 H20C 0.9800 . ?
C21 C22 1.528(4) . ?
C21 H21A 0.9900 . ?
C21 H21B 0.9900 . ?
C22 H22A 0.9800 . ?
C22 H22B 0.9800 . ?
C22 H22C 0.9800 . ?
C23 C24 1.528(4) . ?
C23 H23A 0.9900 . ?
C23 H23B 0.9900 . ?
C24 H24A 0.9800 . ?
C24 H24B 0.9800 . ?
C24 H24C 0.9800 . ?
C25 C26 1.529(3) . ?
C25 H25A 0.9900 . ?
C25 H25B 0.9900 . ?
C26 H26A 0.9800 . ?
C26 H26B 0.9800 . ?
C26 H26C 0.9800 . ?
C27 C28 1.539(4) . ?
C27 H27A 0.9900 . ?
C27 H27B 0.9900 . ?
C28 H28A 0.9800 . ?
C28 H28B 0.9800 . ?
C28 H28C 0.9800 . ?
C29 C30 1.536(4) . ?
C29 H29A 0.9900 . ?
C29 H29B 0.9900 . ?
C30 H30A 0.9800 . ?
C30 H30B 0.9800 . ?
C30 H30C 0.9800 . ?
C31 C32 1.511(3) . ?
C31 H31A 0.9900 . ?
C31 H31B 0.9900 . ?
C32 H32A 0.9800 . ?
C32 H32B 0.9800 . ?
C32 H32C 0.9800 . ?
C33 C34 1.532(3) . ?
C33 H33A 0.9900 . ?
C33 H33B 0.9900 . ?
C34 H34A 0.9800 . ?
C34 H34B 0.9800 . ?
C34 H34C 0.9800 . ?
C35 C36 1.533(3) . ?
C35 H35A 0.9900 . ?
C35 H35B 0.9900 . ?
C36 H36A 0.9800 . ?
C36 H36B 0.9800 . ?
C36 H36C 0.9800 . ?
C37 C38 1.526(3) . ?
C37 H37A 0.9900 . ?
C37 H37B 0.9900 . ?
C38 H38A 0.9800 . ?
C38 H38B 0.9800 . ?
C38 H38C 0.9800 . ?
C39 C40 1.525(3) . ?
C39 H39A 0.9900 . ?
C39 H39B 0.9900 . ?
C40 H40A 0.9800 . ?
C40 H40B 0.9800 . ?
C40 H40C 0.9800 . ?
C41 C42 1.529(3) . ?
C41 H41A 0.9900 . ?
C41 H41B 0.9900 . ?
C42 H42A 0.9800 . ?
C42 H42B 0.9800 . ?
C42 H42C 0.9800 . ?
C43 C44 1.534(3) . ?
C43 H43A 0.9900 . ?
C43 H43B 0.9900 . ?
C44 H44A 0.9800 . ?
C44 H44B 0.9800 . ?
C44 H44C 0.9800 . ?
C45 C46 1.527(3) . ?
C45 H45A 0.9900 . ?
C45 H45B 0.9900 . ?
C46 H46A 0.9800 . ?
C46 H46B 0.9800 . ?
C46 H46C 0.9800 . ?
C47 C48 1.528(3) . ?
C47 H47A 0.9900 . ?
C47 H47B 0.9900 . ?
C48 H48A 0.9800 . ?
C48 H48B 0.9800 . ?
C48 H48C 0.9800 . ?
C49 H49 1.0000 . ?
C50 H50 1.0000 . ?
